data_2232779
loop_
_publ_author_name
'Boyko, Alexander N.'
'Golenya, Irina A.'
'Izotova, Yulia A.'
'Haukka, Matti'
'Prisyazhnaya, Elena V.'

_publ_section_title
;
 Poly[di-\m~2~-aqua-\m~5~-(pyridine-2,6-dicarboxylato)-\m~3~-(pyridine-2,6-dicarboxylato)-cobalt(II)disodium]
;
_journal_coeditor_code HY2486
_journal_issue 12
_journal_name_full 'Acta Crystallographica Section E'
_journal_page_first m1782
_journal_page_last m1783
_journal_paper_doi 10.1107/S1600536811048252
_journal_volume 67
_journal_year 2011
_chemical_formula_iupac '[Co Na2 (C7 H3 N O4)2 (H2 O)2]'
_chemical_formula_moiety 'C14 H10 Co N2 Na2 O10'
_chemical_formula_sum 'C14 H10 Co N2 Na2 O10'
_chemical_formula_weight 471.15
_chemical_name_systematic
;
Poly[di-\m~2~-aqua-\m~5~-(pyridine-2,6-dicarboxylato)-\m~3~-(pyridine-
2,6-dicarboxylato)-cobalt(II)disodium]
;
_space_group_IT_number 33
_symmetry_cell_setting orthorhombic
_symmetry_space_group_name_Hall 'P 2c -2n'
_symmetry_space_group_name_H-M 'P n a 21'
_atom_sites_solution_hydrogens mixed
_atom_sites_solution_primary direct
_atom_sites_solution_secondary difmap
_audit_creation_method SHELXL-97
_cell_angle_alpha 90.00
_cell_angle_beta 90.00
_cell_angle_gamma 90.00
_cell_formula_units_Z 4
_cell_length_a 7.9540(3)
_cell_length_b 13.2187(3)
_cell_length_c 15.1475(3)
_cell_measurement_reflns_used 14413
_cell_measurement_temperature 120(2)
_cell_measurement_theta_max 27.48
_cell_measurement_theta_min 1.00
_cell_volume 1592.63(8)
_computing_cell_refinement 'DENZO/SCALEPACK (Otwinowski & Minor, 1997)'
_computing_data_collection 'COLLECT (Nonius, 1998)'
_computing_data_reduction 'DENZO/SCALEPACK (Otwinowski & Minor, 1997)'
_computing_molecular_graphics 'DIAMOND (Brandenburg, 1999)'
_computing_publication_material 'SHELXL97 (Sheldrick, 2008)'
_computing_structure_refinement 'SHELXL97 (Sheldrick, 2008)'
_computing_structure_solution 'SIR2004 (Burla <i>et al.</i>, 2005)'
_diffrn_ambient_temperature 120(2)
_diffrn_detector_area_resol_mean 9
_diffrn_measured_fraction_theta_full 0.996
_diffrn_measured_fraction_theta_max 0.996
_diffrn_measurement_device '95mm CCD camera on \k-goniostat'
_diffrn_measurement_device_type 'Nonius KappaCCD'
_diffrn_measurement_method '\f and \w scans with \k offset'
_diffrn_radiation_monochromator 'horizontally mounted graphite crystal'
_diffrn_radiation_source 'fine-focus sealed tube'
_diffrn_radiation_type MoK\a
_diffrn_radiation_wavelength 0.71073
_diffrn_reflns_av_R_equivalents 0.0368
_diffrn_reflns_av_sigmaI/netI 0.0313
_diffrn_reflns_limit_h_max 10
_diffrn_reflns_limit_h_min -10
_diffrn_reflns_limit_k_max 15
_diffrn_reflns_limit_k_min -17
_diffrn_reflns_limit_l_max 19
_diffrn_reflns_limit_l_min -19
_diffrn_reflns_number 22979
_diffrn_reflns_theta_full 27.51
_diffrn_reflns_theta_max 27.51
_diffrn_reflns_theta_min 3.08
_exptl_absorpt_coefficient_mu 1.199
_exptl_absorpt_correction_T_max 0.9305
_exptl_absorpt_correction_T_min 0.8258
_exptl_absorpt_correction_type multi-scan
_exptl_absorpt_process_details '(DENZO/SCALEPACK; Otwinowski & Minor, 1997)'
_exptl_crystal_colour green-yellow
_exptl_crystal_density_diffrn 1.965
_exptl_crystal_density_method 'not measured'
_exptl_crystal_description block
_exptl_crystal_F_000 948
_exptl_crystal_size_max 0.17
_exptl_crystal_size_mid 0.10
_exptl_crystal_size_min 0.06
_refine_diff_density_max 0.298
_refine_diff_density_min -0.322
_refine_ls_abs_structure_details 'Flack (1983), 1749 Friedel pairs'
_refine_ls_abs_structure_Flack 0.017(10)
_refine_ls_extinction_method none
_refine_ls_goodness_of_fit_ref 1.074
_refine_ls_hydrogen_treatment constr
_refine_ls_matrix_type full
_refine_ls_number_parameters 264
_refine_ls_number_reflns 3640
_refine_ls_number_restraints 1
_refine_ls_restrained_S_all 1.073
_refine_ls_R_factor_all 0.0270
_refine_ls_R_factor_gt 0.0227
_refine_ls_shift/su_max 0.000
_refine_ls_shift/su_mean 0.000
_refine_ls_structure_factor_coef Fsqd
_refine_ls_weighting_details 'calc w=1/[\s^2^(Fo^2^)+(0.0247P)^2^+0.3490P] where P=(Fo^2^+2Fc^2^)/3'
_refine_ls_weighting_scheme calc
_refine_ls_wR_factor_gt 0.0523
_refine_ls_wR_factor_ref 0.0540
_reflns_number_gt 3388
_reflns_number_total 3640
_reflns_threshold_expression I>2\s(I)
_cod_data_source_file hy2486.cif
_cod_data_source_block I
_cod_database_code 2232779
_cod_database_fobs_code 2232779

loop_
_symmetry_equiv_pos_as_xyz
'x, y, z'
'-x, -y, z+1/2'
'-x+1/2, y+1/2, z+1/2'
'x+1/2, -y+1/2, z'

loop_
_atom_site_type_symbol
_atom_site_label
_atom_site_fract_x
_atom_site_fract_y
_atom_site_fract_z
_atom_site_U_iso_or_equiv
_atom_site_adp_type
_atom_site_calc_flag
_atom_site_refinement_flags
_atom_site_occupancy
_atom_site_symmetry_multiplicity
Co Co1 -0.05451(3) -0.010675(17) 0.25557(2) 0.01076(7) Uani d . 1 1
Na Na1 -0.07221(11) 0.28100(6) 0.49042(5) 0.01966(19) Uani d . 1 1
Na Na2 -0.26548(10) 0.06445(7) 0.52208(6) 0.0212(2) Uani d . 1 1
O O1 -0.24152(18) 0.05370(10) 0.34732(9) 0.0146(3) Uani d . 1 1
O O2 0.1115(2) 0.00400(10) 0.14651(11) 0.0163(4) Uani d . 1 1
O O3 0.1244(2) -0.00136(10) 0.36280(10) 0.0141(3) Uani d . 1 1
O O4 -0.21550(19) -0.09844(10) 0.16519(10) 0.0158(3) Uani d . 1 1
O O5 -0.30854(18) 0.20122(10) 0.41058(9) 0.0162(3) Uani d . 1 1
O O6 0.18157(18) 0.10750(11) 0.03583(9) 0.0183(3) Uani d . 1 1
O O7 0.23230(19) -0.09423(11) 0.47351(9) 0.0180(3) Uani d . 1 1
O O8 -0.2541(2) -0.25677(11) 0.11508(9) 0.0188(3) Uani d . 1 1
O O9 -0.55522(17) 0.05090(11) 0.53885(10) 0.0160(3) Uani d . 1 1
H H9A -0.5987 0.0012 0.5123 0.024 Uiso d R 1 1
H H9B -0.6164 0.0561 0.5846 0.024 Uiso d R 1 1
O O10 0.01645(19) 0.11758(10) 0.49835(10) 0.0164(3) Uani d . 1 1
H H10A 0.0629 0.0876 0.4541 0.025 Uiso d R 1 1
H H10B 0.0745 0.0949 0.5461 0.025 Uiso d R 1 1
N N1 -0.0691(2) 0.13931(12) 0.22358(10) 0.0109(3) Uani d . 1 1
N N2 -0.0236(2) -0.15690(12) 0.29271(11) 0.0112(3) Uani d . 1 1
C C1 -0.1490(2) 0.20301(14) 0.27769(12) 0.0120(4) Uani d . 1 1
C C2 -0.2419(2) 0.14940(15) 0.35081(13) 0.0126(4) Uani d . 1 1
C C3 -0.1404(2) 0.30715(14) 0.26432(15) 0.0158(4) Uani d . 1 1
H H3 -0.1946 0.3527 0.3036 0.019 Uiso calc R 1 1
C C4 -0.0503(3) 0.34270(15) 0.19181(14) 0.0153(4) Uani d . 1 1
H H4 -0.0429 0.4134 0.1812 0.018 Uiso calc R 1 1
C C5 0.0285(3) 0.27576(16) 0.13529(14) 0.0151(4) Uani d . 1 1
H H5 0.0879 0.2992 0.0849 0.018 Uiso calc R 1 1
C C6 0.0182(3) 0.17334(15) 0.15435(13) 0.0121(4) Uani d . 1 1
C C7 0.1110(3) 0.09008(15) 0.10677(13) 0.0136(4) Uani d . 1 1
C C8 0.0704(3) -0.17728(16) 0.36365(13) 0.0121(4) Uani d . 1 1
C C9 0.1491(3) -0.08438(15) 0.40480(13) 0.0136(4) Uani d . 1 1
C C10 0.0974(3) -0.27604(15) 0.39155(14) 0.0153(4) Uani d . 1 1
H H10 0.1621 -0.2900 0.4429 0.018 Uiso calc R 1 1
C C11 0.0270(3) -0.35394(15) 0.34216(13) 0.0149(4) Uani d . 1 1
H H11 0.0446 -0.4222 0.3594 0.018 Uiso calc R 1 1
C C12 -0.0685(2) -0.33259(14) 0.26795(15) 0.0148(4) Uani d . 1 1
H H12 -0.1161 -0.3854 0.2335 0.018 Uiso calc R 1 1
C C13 -0.0928(2) -0.23155(14) 0.24533(14) 0.0120(4) Uani d . 1 1
C C14 -0.1961(3) -0.19475(15) 0.16881(13) 0.0131(4) Uani d . 1 1

loop_
_atom_site_aniso_label
_atom_site_aniso_U_11
_atom_site_aniso_U_22
_atom_site_aniso_U_33
_atom_site_aniso_U_12
_atom_site_aniso_U_13
_atom_site_aniso_U_23
Co1 0.01387(12) 0.00901(11) 0.00941(12) 0.00019(9) 0.00036(12) 0.00034(13)
Na1 0.0260(5) 0.0149(4) 0.0181(4) -0.0034(3) 0.0049(3) -0.0026(3)
Na2 0.0140(4) 0.0243(5) 0.0251(4) 0.0016(3) 0.0007(4) 0.0109(4)
O1 0.0164(8) 0.0128(7) 0.0147(7) -0.0013(6) 0.0015(6) 0.0004(6)
O2 0.0214(9) 0.0125(8) 0.0151(9) 0.0016(6) 0.0058(7) 0.0001(6)
O3 0.0164(9) 0.0130(8) 0.0130(9) -0.0006(6) -0.0009(7) -0.0006(5)
O4 0.0194(8) 0.0142(7) 0.0137(7) -0.0007(6) -0.0030(6) 0.0014(6)
O5 0.0180(8) 0.0181(7) 0.0124(7) 0.0024(6) 0.0024(6) -0.0020(6)
O6 0.0217(8) 0.0203(8) 0.0130(7) -0.0022(6) 0.0057(6) 0.0004(6)
O7 0.0194(8) 0.0201(8) 0.0145(8) 0.0017(6) -0.0067(6) -0.0003(6)
O8 0.0254(8) 0.0168(8) 0.0141(7) -0.0049(6) -0.0050(6) -0.0016(6)
O9 0.0162(7) 0.0137(7) 0.0181(7) -0.0016(6) 0.0037(6) -0.0029(6)
O10 0.0184(8) 0.0186(7) 0.0120(7) 0.0018(6) -0.0001(6) -0.0010(6)
N1 0.0121(9) 0.0111(8) 0.0095(7) 0.0003(7) -0.0010(6) -0.0010(6)
N2 0.0117(8) 0.0112(8) 0.0108(8) 0.0002(7) 0.0008(6) 0.0001(6)
C1 0.0104(9) 0.0138(9) 0.0118(10) 0.0012(8) -0.0021(7) -0.0012(7)
C2 0.0118(10) 0.0154(10) 0.0106(9) 0.0019(8) -0.0016(8) -0.0011(8)
C3 0.0164(9) 0.0128(8) 0.0180(11) 0.0029(7) -0.0012(9) -0.0014(9)
C4 0.0182(11) 0.0090(9) 0.0185(10) 0.0005(8) -0.0042(8) 0.0049(8)
C5 0.0162(11) 0.0169(10) 0.0123(10) -0.0014(8) -0.0024(8) 0.0045(8)
C6 0.0115(10) 0.0136(10) 0.0114(10) -0.0008(8) -0.0011(8) -0.0006(8)
C7 0.0121(10) 0.0163(10) 0.0125(10) -0.0029(8) -0.0009(8) -0.0016(8)
C8 0.0105(11) 0.0145(10) 0.0111(10) 0.0005(7) 0.0029(7) 0.0008(8)
C9 0.0112(10) 0.0160(10) 0.0137(10) 0.0021(8) 0.0023(8) 0.0001(8)
C10 0.0152(10) 0.0158(11) 0.0150(10) 0.0030(8) 0.0025(8) 0.0040(8)
C11 0.0165(11) 0.0116(10) 0.0167(10) 0.0039(8) 0.0025(8) 0.0040(8)
C12 0.0167(10) 0.0115(8) 0.0163(11) -0.0002(7) 0.0064(8) -0.0033(8)
C13 0.0124(9) 0.0128(8) 0.0108(10) 0.0001(7) 0.0029(8) -0.0025(8)
C14 0.0134(10) 0.0140(9) 0.0119(9) -0.0006(8) 0.0038(8) 0.0036(8)

loop_
_atom_type_symbol
_atom_type_description
_atom_type_scat_dispersion_real
_atom_type_scat_dispersion_imag
_atom_type_scat_source
C C 0.0033 0.0016 'International Tables Vol C Tables 4.2.6.8 and 6.1.1.4'
H H 0.0000 0.0000 'International Tables Vol C Tables 4.2.6.8 and 6.1.1.4'
N N 0.0061 0.0033 'International Tables Vol C Tables 4.2.6.8 and 6.1.1.4'
O O 0.0106 0.0060 'International Tables Vol C Tables 4.2.6.8 and 6.1.1.4'
Na Na 0.0362 0.0249 'International Tables Vol C Tables 4.2.6.8 and 6.1.1.4'
Co Co 0.3494 0.9721 'International Tables Vol C Tables 4.2.6.8 and 6.1.1.4'

loop_
_geom_angle_atom_site_label_1
_geom_angle_atom_site_label_2
_geom_angle_atom_site_label_3
_geom_angle_site_symmetry_1
_geom_angle_site_symmetry_3
_geom_angle
N2 Co1 N1 . . 175.53(7)
N2 Co1 O2 . . 103.15(6)
N1 Co1 O2 . . 76.24(6)
N2 Co1 O3 . . 76.47(6)
N1 Co1 O3 . . 99.21(6)
O2 Co1 O3 . . 99.78(5)
N2 Co1 O4 . . 75.00(6)
N1 Co1 O4 . . 109.28(6)
O2 Co1 O4 . . 85.76(6)
O3 Co1 O4 . . 151.46(5)
N2 Co1 O1 . . 105.94(6)
N1 Co1 O1 . . 74.76(6)
O2 Co1 O1 . . 150.91(5)
O3 Co1 O1 . . 87.05(6)
O4 Co1 O1 . . 101.68(5)
O10 Na1 O9 . 4 149.94(7)
O10 Na1 O8 . 3_455 86.51(6)
O9 Na1 O8 4 3_455 89.09(5)
O10 Na1 O5 . 4 81.42(6)
O9 Na1 O5 4 4 90.82(5)
O8 Na1 O5 3_455 4 155.57(6)
O10 Na1 O5 . . 81.75(5)
O9 Na1 O5 4 . 126.98(6)
O8 Na1 O5 3_455 . 81.84(5)
O5 Na1 O5 4 . 116.98(6)
O9 Na2 O10 . . 166.94(6)
O9 Na2 O6 . 2 101.24(6)
O10 Na2 O6 . 2 91.77(5)
O9 Na2 O2 . 2 112.79(7)
O10 Na2 O2 . 2 75.58(6)
O6 Na2 O2 2 2 55.47(5)
O9 Na2 O5 . . 89.64(6)
O10 Na2 O5 . . 79.24(5)
O6 Na2 O5 2 . 142.14(6)
O2 Na2 O5 2 . 149.95(6)
O9 Na2 O1 . . 100.12(6)
O10 Na2 O1 . . 78.32(5)
O6 Na2 O1 2 . 90.91(5)
O2 Na2 O1 2 . 135.93(6)
O5 Na2 O1 . . 51.32(4)
O9 Na2 O8 . 3_455 93.80(6)
O10 Na2 O8 . 3_455 76.74(5)
O6 Na2 O8 2 3_455 139.38(6)
O2 Na2 O8 2 3_455 83.92(6)
O5 Na2 O8 . 3_455 74.50(5)
O1 Na2 O8 . 3_455 123.43(5)
C7 Na2 O8 2 3_455 112.28(6)
C2 O1 Co1 . . 114.40(12)
C2 O1 Na2 . . 84.54(11)
Co1 O1 Na2 . . 134.13(6)
C7 O2 Co1 . . 116.28(13)
C7 O2 Na2 . 2_554 88.16(12)
Co1 O2 Na2 . 2_554 152.28(7)
C9 O3 Co1 . . 115.10(13)
C14 O4 Co1 . . 115.19(13)
C2 O5 Na1 . 4_455 140.98(13)
C2 O5 Na1 . . 105.37(12)
Na1 O5 Na1 4_455 . 111.79(6)
C2 O5 Na2 . . 92.00(12)
Na1 O5 Na2 4_455 . 81.48(5)
Na1 O5 Na2 . . 82.74(5)
C7 O6 Na2 . 2_554 91.47(12)
C14 O8 Na1 . 3_444 126.37(13)
C14 O8 Na2 . 3_444 151.48(14)
Na1 O8 Na2 3_444 3_444 78.94(5)
Na2 O9 Na1 . 4_455 87.13(5)
Na2 O9 H9A . . 114.5
Na1 O9 H9A 4_455 . 124.4
Na2 O9 H9B . . 130.6
Na1 O9 H9B 4_455 . 98.4
H9A O9 H9B . . 102.5
Na1 O10 Na2 . . 89.78(6)
Na1 O10 H10A . . 121.9
Na2 O10 H10A . . 112.7
Na1 O10 H10B . . 120.8
Na2 O10 H10B . . 105.1
H10A O10 H10B . . 104.4
C6 N1 C1 . . 121.13(17)
C6 N1 Co1 . . 118.90(13)
C1 N1 Co1 . . 119.52(13)
C8 N2 C13 . . 120.84(17)
C8 N2 Co1 . . 118.88(14)
C13 N2 Co1 . . 120.26(13)
N1 C1 C3 . . 120.67(17)
N1 C1 C2 . . 112.81(17)
C3 C1 C2 . . 126.53(17)
O5 C2 O1 . . 125.27(18)
O5 C2 C1 . . 118.75(17)
O1 C2 C1 . . 115.96(17)
C1 C3 C4 . . 118.24(18)
C1 C3 H3 . . 120.9
C4 C3 H3 . . 120.9
C5 C4 C3 . . 120.39(19)
C5 C4 H4 . . 119.8
C3 C4 H4 . . 119.8
C4 C5 C6 . . 118.01(19)
C4 C5 H5 . . 121.0
C6 C5 H5 . . 121.0
N1 C6 C5 . . 121.52(19)
N1 C6 C7 . . 112.57(17)
C5 C6 C7 . . 125.74(19)
O6 C7 O2 . . 124.80(19)
O6 C7 C6 . . 120.17(18)
O2 C7 C6 . . 115.02(17)
N2 C8 C10 . . 121.37(19)
N2 C8 C9 . . 113.53(17)
C10 C8 C9 . . 125.01(19)
O7 C9 O3 . . 125.97(19)
O7 C9 C8 . . 118.77(18)
O3 C9 C8 . . 115.24(17)
C8 C10 C11 . . 118.04(19)
C8 C10 H10 . . 121.0
C11 C10 H10 . . 121.0
C12 C11 C10 . . 120.42(18)
C12 C11 H11 . . 119.8
C10 C11 H11 . . 119.8
C11 C12 C13 . . 118.10(19)
C11 C12 H12 . . 121.0
C13 C12 H12 . . 121.0
N2 C13 C12 . . 121.21(18)
N2 C13 C14 . . 113.58(16)
C12 C13 C14 . . 125.21(18)
O8 C14 O4 . . 125.53(19)
O8 C14 C13 . . 119.63(17)
O4 C14 C13 . . 114.84(17)

loop_
_geom_bond_atom_site_label_1
_geom_bond_atom_site_label_2
_geom_bond_site_symmetry_2
_geom_bond_distance
Co1 N2 . 2.0281(16)
Co1 N1 . 2.0443(17)
Co1 O2 . 2.1235(17)
Co1 O3 . 2.1631(17)
Co1 O4 . 2.2044(15)
Co1 O1 . 2.2065(14)
Na1 O10 . 2.2757(16)
Na1 O9 4 2.3439(16)
Na1 O8 3_455 2.3924(16)
Na1 O5 4 2.4324(16)
Na1 O5 . 2.4715(16)
Na2 O9 . 2.3254(16)
Na2 O10 . 2.3772(17)
Na2 O6 2 2.3780(17)
Na2 O2 2 2.4232(18)
Na2 O5 . 2.4978(16)
Na2 O1 . 2.6579(17)
Na2 O8 3_455 2.7557(17)
O1 C2 . 1.266(2)
O2 C7 . 1.287(2)
O3 C9 . 1.284(2)
O4 C14 . 1.284(2)
O5 C2 . 1.253(2)
O6 C7 . 1.234(2)
O7 C9 . 1.240(2)
O8 C14 . 1.244(2)
O9 H9A . 0.8440
O9 H9B . 0.8492
O10 H10A . 0.8618
O10 H10B . 0.9091
N1 C6 . 1.336(3)
N1 C1 . 1.336(2)
N2 C8 . 1.337(3)
N2 C13 . 1.339(2)
C1 C3 . 1.393(3)
C1 C2 . 1.508(3)
C3 C4 . 1.393(3)
C3 H3 . 0.9500
C4 C5 . 1.382(3)
C4 H4 . 0.9500
C5 C6 . 1.387(3)
C5 H5 . 0.9500
C6 C7 . 1.508(3)
C8 C10 . 1.389(3)
C8 C9 . 1.513(3)
C10 C11 . 1.391(3)
C10 H10 . 0.9500
C11 C12 . 1.386(3)
C11 H11 . 0.9500
C12 C13 . 1.392(3)
C12 H12 . 0.9500
C13 C14 . 1.502(3)

loop_
_geom_hbond_atom_site_label_D
_geom_hbond_atom_site_label_H
_geom_hbond_atom_site_label_A
_geom_hbond_site_symmetry_A
_geom_hbond_distance_DH
_geom_hbond_distance_HA
_geom_hbond_distance_DA
_geom_hbond_angle_DHA
O9 H9A O7 1_455 0.84 1.94 2.742(2) 159
O9 H9B O4 2_455 0.85 1.90 2.717(2) 162
O10 H10A O3 . 0.86 1.88 2.725(2) 166
O10 H10B O4 2 0.91 2.12 2.993(2) 159
